data_2021958
loop_
_publ_author_name
'Xu, Zhong-Xuan'
'Chen, Guo-Guo'
'Li, Li-Feng'

_publ_section_title
;
 Temperature-induced solid-to-solid transformation in helical homochiral
 coordination polymers
;
_journal_coeditor_code JX3053
_journal_issue 2
_journal_name_full 'Acta Crystallographica Section C'
_journal_page_first
;
;
_journal_paper_doi 10.1107/S2053229620000182
_journal_volume 76
_journal_year 2020
_chemical_absolute_configuration rm
_chemical_formula_iupac '[Zn (C10 H8 O5) (C14 H14 N4)], H2 O'
_chemical_formula_moiety 'C24 H22 N4 O5 Zn, H2 O'
_chemical_formula_sum 'C24 H24 N4 O6 Zn'
_chemical_formula_weight 529.84
_chemical_name_systematic
'Poly[[[\m-1,3-bis(2-methyl-1<i>H</i>-imidazol-1-yl)benzene][\m-(<i>S</i>)-4-(1-carboxylatoethoxy)benzoato]zinc(II)] monohydrate]'
_space_group_crystal_system monoclinic
_space_group_IT_number 4
_space_group_name_Hall 'P 2yb'
_space_group_name_H-M_alt 'P 1 21 1'
_atom_sites_solution_hydrogens mixed
_atom_sites_solution_primary iterative
_audit_creation_method
;
Olex2 1.2
(compiled 2018.05.29 svn.r3508 for OlexSys, GUI svn.r5506)
;
_cell_angle_alpha 90
_cell_angle_beta 104.514(5)
_cell_angle_gamma 90
_cell_formula_units_Z 2
_cell_length_a 8.2880(4)
_cell_length_b 14.3767(7)
_cell_length_c 10.2288(6)
_cell_measurement_reflns_used 8441
_cell_measurement_temperature 293(2)
_cell_measurement_theta_max 29.8380
_cell_measurement_theta_min 3.9210
_cell_volume 1179.91(11)
_computing_cell_refinement
;
CrysAlis PRO (Rigaku OD, 2015)
;
_computing_data_collection
;
CrysAlis PRO (Rigaku OD, 2015)
;
_computing_data_reduction
;
CrysAlis PRO (Rigaku OD, 2015)
;
_computing_molecular_graphics
;
OLEX2 (Dolomanov <i>et al.</i>, 2009)
;
_computing_publication_material
;
OLEX2 (Dolomanov <i>et al.</i>, 2009)
;
_computing_structure_refinement
;
olex2.refine (Bourhis <i>et al.</i>, 2015)
;
_computing_structure_solution
;
olex2.solve (Bourhis <i>et al.</i>,  2015)
;
_diffrn_ambient_temperature 293(2)
_diffrn_detector 'CCD plate'
_diffrn_measured_fraction_theta_full 0.996
_diffrn_measured_fraction_theta_max 0.923
_diffrn_measurement_device 'four-circle diffractometer'
_diffrn_measurement_device_type 'Rigaku XtaLAB Pro (Kappa single)'
_diffrn_measurement_method '\w scans'
_diffrn_radiation_monochromator graphite
_diffrn_radiation_probe x-ray
_diffrn_radiation_type MoK\a
_diffrn_radiation_wavelength 0.71073
_diffrn_reflns_av_R_equivalents 0.0462
_diffrn_reflns_av_unetI/netI 0.0446
_diffrn_reflns_limit_h_max 11
_diffrn_reflns_limit_h_min -11
_diffrn_reflns_limit_k_max 20
_diffrn_reflns_limit_k_min -19
_diffrn_reflns_limit_l_max 14
_diffrn_reflns_limit_l_min -13
_diffrn_reflns_number 19699
_diffrn_reflns_theta_full 25.242
_diffrn_reflns_theta_max 30.196
_diffrn_reflns_theta_min 3.806
_diffrn_source 'fine-focus sealed X-ray tube'
_exptl_absorpt_coefficient_mu 1.089
_exptl_absorpt_correction_T_max 1.00000
_exptl_absorpt_correction_T_min 0.47822
_exptl_absorpt_correction_type multi-scan
_exptl_absorpt_process_details
;
(CrysAlis PRO; Rigaku OD, 2015)
;
_exptl_crystal_colour 'clear light colourless'
_exptl_crystal_density_diffrn 1.491
_exptl_crystal_description needle
_exptl_crystal_F_000 548
_exptl_crystal_size_max 0.3
_exptl_crystal_size_mid 0.1
_exptl_crystal_size_min 0.1
_refine_diff_density_max 0.276
_refine_diff_density_min -0.214
_refine_ls_abs_structure_details
;
Flack <i>x</i> determined using 2428 quotients [(I+)-(I-)]/[(I+)+(I-)]
(Parsons <i>et al.</i>,  2013)
;
_refine_ls_abs_structure_Flack -0.001(6)
_refine_ls_extinction_method none
_refine_ls_goodness_of_fit_ref 1.001
_refine_ls_hydrogen_treatment constr
_refine_ls_matrix_type full
_refine_ls_number_parameters 322
_refine_ls_number_reflns 6194
_refine_ls_number_restraints 1
_refine_ls_restrained_S_all 1.001
_refine_ls_R_factor_all 0.0343
_refine_ls_R_factor_gt 0.0297
_refine_ls_shift/su_max 0.000
_refine_ls_shift/su_mean 0.000
_refine_ls_structure_factor_coef Fsqd
_refine_ls_weighting_details 'w=1/[\s^2^(Fo^2^)+(0.0459P)^2^] where P=(Fo^2^+2Fc^2^)/3'
_refine_ls_weighting_scheme calc
_refine_ls_wR_factor_gt 0.0735
_refine_ls_wR_factor_ref 0.0754
_reflns_number_gt 5693
_reflns_number_total 6194
_reflns_threshold_expression 'I > 2\s(I)'
_cod_data_source_file jx3053sup1.cif
_cod_data_source_block 1-L
_cod_original_sg_symbol_H-M 'P 21'
_cod_database_code 2021958
_shelx_space_group_comment
;
The symmetry employed for this shelxl refinement is uniquely defined
by the following loop, which should always be used as a source of
symmetry information in preference to the above space-group names.
They are only intended as comments.
;
_shelx_estimated_absorpt_t_min 0.736
_shelx_estimated_absorpt_t_max 0.899

loop_
_space_group_symop_operation_xyz
'x, y, z'
'-x, y+1/2, -z'

loop_
_atom_site_type_symbol
_atom_site_label
_atom_site_fract_x
_atom_site_fract_y
_atom_site_fract_z
_atom_site_U_iso_or_equiv
_atom_site_adp_type
_atom_site_calc_flag
_atom_site_occupancy
Zn Zn1 0.51793(3) 0.74584(2) 0.59921(3) 0.02583(9) Uani d 1
O O4 0.3271(3) 0.67670(18) 0.4913(2) 0.0396(5) Uani d 1
N N4 1.3900(3) 0.27523(16) 0.5652(2) 0.0286(5) Uani d 1
O O3 -0.3244(3) 0.47615(16) 0.1553(2) 0.0358(5) Uani d 1
O O5 0.2201(3) 0.6331(2) 0.6615(2) 0.0479(6) Uani d 1
N N2 0.8508(3) 0.54199(15) 0.7928(2) 0.0261(4) Uani d 1
N N3 1.2466(3) 0.30978(17) 0.7128(2) 0.0289(5) Uani d 1
N N1 0.6837(3) 0.66032(16) 0.7219(2) 0.0268(4) Uani d 1
C C13 0.6972(3) 0.56792(19) 0.7187(3) 0.0260(5) Uani d 1
O O1 -0.4270(3) 0.34784(17) 0.3121(3) 0.0467(6) Uani d 1
C C23 1.2460(3) 0.30886(18) 0.5804(3) 0.0267(5) Uani d 1
C C24 1.1000(4) 0.3374(2) 0.4698(3) 0.0338(6) Uani d 1
H H24A 1.069737 0.400239 0.484539 0.051 Uiso calc 1
H H24B 1.007604 0.296878 0.468987 0.051 Uiso calc 1
H H24C 1.128620 0.333303 0.384671 0.051 Uiso calc 1
C C11 0.8337(4) 0.69346(19) 0.8015(3) 0.0314(6) Uani d 1
H H11 0.858932 0.755668 0.821801 0.038 Uiso calc 1
C C18 1.0489(4) 0.2708(2) 0.8434(3) 0.0343(6) Uani d 1
H H18 1.094039 0.211256 0.855355 0.041 Uiso calc 1
C C10 0.2150(3) 0.63880(19) 0.5398(3) 0.0290(5) Uani d 1
C C14 0.5687(4) 0.5007(2) 0.6464(3) 0.0377(6) Uani d 1
H H14A 0.622145 0.449918 0.613023 0.057 Uiso calc 1
H H14B 0.493857 0.531482 0.572132 0.057 Uiso calc 1
H H14C 0.507225 0.477357 0.707481 0.057 Uiso calc 1
C C19 1.1116(3) 0.33627(19) 0.7707(3) 0.0270(5) Uani d 1
C C7 0.0706(3) 0.59693(18) 0.4381(3) 0.0253(5) Uani d 1
C C2 -0.4930(3) 0.4819(2) 0.1681(3) 0.0340(6) Uani d 1
H H2 -0.507837 0.541491 0.210263 0.041 Uiso calc 1
C C12 0.9374(4) 0.6209(2) 0.8448(3) 0.0322(6) Uani d 1
H H12 1.045714 0.623745 0.899022 0.039 Uiso calc 1
C C9 -0.0443(4) 0.5212(2) 0.2242(3) 0.0308(6) Uani d 1
H H9 -0.030080 0.496758 0.143611 0.037 Uiso calc 1
C C4 -0.1995(3) 0.51568(19) 0.2538(3) 0.0276(5) Uani d 1
C C22 1.4847(3) 0.2532(3) 0.6940(3) 0.0331(6) Uani d 1
H H22 1.592010 0.228731 0.713874 0.040 Uiso calc 1
C C6 -0.0835(3) 0.5887(2) 0.4678(3) 0.0296(5) Uani d 1
H H6 -0.096250 0.610150 0.550386 0.035 Uiso calc 1
O O1W 0.3209(5) 0.7408(4) 0.9013(3) 0.0882(12) Uani d 1
H H1WA 0.306104 0.696865 0.843916 0.132 Uiso d 1
H H1WB 0.359603 0.785233 0.863601 0.132 Uiso d 1
C C5 -0.2188(3) 0.5491(2) 0.3768(3) 0.0316(6) Uani d 1
H H5 -0.321433 0.544877 0.397667 0.038 Uiso calc 1
C C16 0.8513(4) 0.3838(2) 0.8826(3) 0.0327(6) Uani d 1
H H16 0.764199 0.400080 0.920399 0.039 Uiso calc 1
O O2 -0.6857(4) 0.3961(3) 0.2546(5) 0.0851(13) Uani d 1
C C15 0.9167(3) 0.44873(18) 0.8095(3) 0.0254(5) Uani d 1
C C8 0.0881(3) 0.5629(2) 0.3142(3) 0.0301(5) Uani d 1
H H8 0.190045 0.568381 0.292278 0.036 Uiso calc 1
C C17 0.9166(4) 0.2949(2) 0.8989(3) 0.0374(6) Uani d 1
H H17 0.872383 0.250961 0.946893 0.045 Uiso calc 1
C C20 1.0485(3) 0.42678(19) 0.7534(3) 0.0262(5) Uani d 1
H H20 1.093109 0.470911 0.705967 0.031 Uiso calc 1
C C1 -0.5380(4) 0.4033(2) 0.2527(4) 0.0397(7) Uani d 1
C C21 1.3978(4) 0.2727(2) 0.7856(3) 0.0363(7) Uani d 1
H H21 1.431668 0.263246 0.878372 0.044 Uiso calc 1
C C3 -0.6027(5) 0.4809(4) 0.0251(5) 0.0694(13) Uani d 1
H H3A -0.583284 0.536225 -0.021244 0.104 Uiso calc 1
H H3B -0.717673 0.478495 0.027578 0.104 Uiso calc 1
H H3C -0.576677 0.427252 -0.021700 0.104 Uiso calc 1

loop_
_atom_site_aniso_label
_atom_site_aniso_U_11
_atom_site_aniso_U_22
_atom_site_aniso_U_33
_atom_site_aniso_U_12
_atom_site_aniso_U_13
_atom_site_aniso_U_23
Zn1 0.02048(12) 0.02274(13) 0.03408(15) -0.00142(13) 0.00648(9) 0.00106(13)
O4 0.0296(10) 0.0456(12) 0.0419(12) -0.0166(9) 0.0057(8) 0.0012(9)
N4 0.0250(10) 0.0260(10) 0.0341(12) 0.0045(8) 0.0065(9) -0.0022(8)
O3 0.0293(10) 0.0432(12) 0.0341(11) -0.0126(9) 0.0063(8) -0.0062(9)
O5 0.0398(12) 0.0693(17) 0.0334(12) -0.0167(12) 0.0066(9) -0.0073(11)
N2 0.0245(10) 0.0226(11) 0.0308(11) 0.0037(8) 0.0060(8) -0.0016(8)
N3 0.0291(11) 0.0258(11) 0.0312(12) 0.0082(9) 0.0063(9) -0.0005(8)
N1 0.0257(10) 0.0234(11) 0.0310(12) 0.0014(8) 0.0064(9) -0.0018(8)
C13 0.0248(12) 0.0242(13) 0.0301(13) 0.0030(10) 0.0094(10) 0.0015(10)
O1 0.0459(13) 0.0347(12) 0.0606(15) -0.0056(10) 0.0152(11) 0.0093(10)
C23 0.0271(12) 0.0217(11) 0.0312(13) 0.0035(10) 0.0074(10) 0.0008(9)
C24 0.0309(14) 0.0366(15) 0.0339(15) 0.0115(11) 0.0082(11) 0.0036(11)
C11 0.0311(13) 0.0243(14) 0.0349(14) 0.0000(11) 0.0014(11) -0.0059(10)
C18 0.0383(14) 0.0252(14) 0.0391(15) 0.0057(10) 0.0093(11) 0.0043(10)
C10 0.0194(11) 0.0275(13) 0.0388(15) -0.0018(10) 0.0047(10) -0.0007(10)
C14 0.0299(13) 0.0283(14) 0.0503(17) -0.0039(11) 0.0014(12) -0.0005(12)
C19 0.0261(12) 0.0274(13) 0.0262(12) 0.0048(10) 0.0044(9) -0.0023(9)
C7 0.0211(11) 0.0219(11) 0.0326(13) -0.0026(9) 0.0062(9) 0.0010(9)
C2 0.0239(12) 0.0286(14) 0.0444(16) -0.0044(10) -0.0011(11) -0.0025(11)
C12 0.0302(13) 0.0279(13) 0.0339(14) 0.0014(11) -0.0005(11) -0.0034(11)
C9 0.0315(13) 0.0321(15) 0.0298(14) -0.0065(12) 0.0097(11) -0.0046(11)
C4 0.0259(12) 0.0244(12) 0.0317(13) -0.0056(10) 0.0059(10) 0.0014(9)
C22 0.0273(10) 0.0314(14) 0.0379(13) 0.0081(13) 0.0028(9) -0.0019(13)
C6 0.0276(13) 0.0317(14) 0.0302(13) -0.0034(10) 0.0088(10) -0.0037(10)
O1W 0.112(3) 0.110(3) 0.0523(16) -0.046(3) 0.0401(17) -0.028(2)
C5 0.0222(12) 0.0392(16) 0.0352(14) -0.0060(11) 0.0105(10) -0.0008(11)
C16 0.0309(13) 0.0357(15) 0.0338(14) 0.0044(11) 0.0123(10) 0.0055(11)
O2 0.0463(17) 0.062(2) 0.162(4) -0.0002(15) 0.053(2) 0.013(2)
C15 0.0271(12) 0.0225(12) 0.0250(12) 0.0040(9) 0.0034(9) -0.0001(9)
C8 0.0239(12) 0.0325(14) 0.0359(14) -0.0047(10) 0.0115(10) -0.0014(11)
C17 0.0395(15) 0.0335(16) 0.0415(16) 0.0007(13) 0.0147(12) 0.0102(12)
C20 0.0293(12) 0.0229(13) 0.0271(13) 0.0012(10) 0.0085(10) 0.0015(10)
C1 0.0360(15) 0.0286(15) 0.0574(19) -0.0063(12) 0.0174(13) -0.0078(13)
C21 0.0335(13) 0.0374(16) 0.0340(14) 0.0128(11) 0.0009(11) -0.0001(10)
C3 0.047(2) 0.091(4) 0.055(2) -0.004(2) -0.0151(18) 0.002(2)

loop_
_atom_type_symbol
_atom_type_description
_atom_type_scat_dispersion_real
_atom_type_scat_dispersion_imag
_atom_type_scat_source
C C 0.0033 0.0016 'International Tables Vol C Tables 4.2.6.8 and 6.1.1.4'
H H 0.0000 0.0000 'International Tables Vol C Tables 4.2.6.8 and 6.1.1.4'
N N 0.0061 0.0033 'International Tables Vol C Tables 4.2.6.8 and 6.1.1.4'
O O 0.0106 0.0060 'International Tables Vol C Tables 4.2.6.8 and 6.1.1.4'
Zn Zn 0.2839 1.4301 'International Tables Vol C Tables 4.2.6.8 and 6.1.1.4'

loop_
_geom_angle_atom_site_label_1
_geom_angle_atom_site_label_2
_geom_angle_atom_site_label_3
_geom_angle_site_symmetry_1
_geom_angle_site_symmetry_3
_geom_angle
O4 Zn1 N4 . 2_756 93.20(9)
O4 Zn1 N1 . . 111.57(10)
O4 Zn1 O1 . 2_556 106.81(10)
N1 Zn1 N4 . 2_756 107.32(9)
O1 Zn1 N4 2_556 2_756 119.11(11)
O1 Zn1 N1 2_556 . 116.40(10)
C10 O4 Zn1 . . 124.0(2)
C23 N4 Zn1 . 2_746 134.16(19)
C23 N4 C22 . . 106.3(2)
C22 N4 Zn1 . 2_746 119.40(18)
C4 O3 C2 . . 118.7(2)
C13 N2 C12 . . 108.3(2)
C13 N2 C15 . . 126.5(2)
C12 N2 C15 . . 125.1(2)
C23 N3 C19 . . 127.2(2)
C23 N3 C21 . . 107.9(2)
C21 N3 C19 . . 124.6(2)
C13 N1 Zn1 . . 129.56(18)
C13 N1 C11 . . 106.7(2)
C11 N1 Zn1 . . 121.55(18)
N2 C13 C14 . . 123.5(2)
N1 C13 N2 . . 109.4(2)
N1 C13 C14 . . 127.1(2)
C1 O1 Zn1 . 2_546 112.2(2)
N4 C23 N3 . . 110.0(2)
N4 C23 C24 . . 126.2(3)
N3 C23 C24 . . 123.7(2)
C23 C24 H24A . . 109.5
C23 C24 H24B . . 109.5
C23 C24 H24C . . 109.5
H24A C24 H24B . . 109.5
H24A C24 H24C . . 109.5
H24B C24 H24C . . 109.5
N1 C11 H11 . . 125.4
C12 C11 N1 . . 109.2(2)
C12 C11 H11 . . 125.4
C19 C18 H18 . . 120.4
C19 C18 C17 . . 119.3(3)
C17 C18 H18 . . 120.4
O4 C10 C7 . . 115.6(3)
O5 C10 O4 . . 125.0(3)
O5 C10 C7 . . 119.4(3)
C13 C14 H14A . . 109.5
C13 C14 H14B . . 109.5
C13 C14 H14C . . 109.5
H14A C14 H14B . . 109.5
H14A C14 H14C . . 109.5
H14B C14 H14C . . 109.5
C18 C19 N3 . . 118.5(2)
C18 C19 C20 . . 121.6(3)
C20 C19 N3 . . 119.9(2)
C6 C7 C10 . . 120.0(2)
C6 C7 C8 . . 118.5(2)
C8 C7 C10 . . 121.5(2)
O3 C2 H2 . . 108.8
O3 C2 C1 . . 113.0(2)
O3 C2 C3 . . 105.8(3)
C1 C2 H2 . . 108.8
C3 C2 H2 . . 108.8
C3 C2 C1 . . 111.5(3)
N2 C12 H12 . . 126.8
C11 C12 N2 . . 106.4(2)
C11 C12 H12 . . 126.8
C4 C9 H9 . . 119.9
C8 C9 H9 . . 119.9
C8 C9 C4 . . 120.1(3)
O3 C4 C9 . . 115.5(2)
O3 C4 C5 . . 124.7(2)
C5 C4 C9 . . 119.8(3)
N4 C22 H22 . . 125.1
C21 C22 N4 . . 109.8(2)
C21 C22 H22 . . 125.1
C7 C6 H6 . . 119.3
C5 C6 C7 . . 121.4(3)
C5 C6 H6 . . 119.3
H1WA O1W H1WB . . 104.5
C4 C5 H5 . . 120.3
C6 C5 C4 . . 119.4(2)
C6 C5 H5 . . 120.3
C15 C16 H16 . . 120.2
C17 C16 H16 . . 120.2
C17 C16 C15 . . 119.5(3)
C16 C15 N2 . . 120.1(2)
C16 C15 C20 . . 121.5(2)
C20 C15 N2 . . 118.4(2)
C7 C8 H8 . . 119.7
C9 C8 C7 . . 120.7(2)
C9 C8 H8 . . 119.7
C18 C17 H17 . . 119.9
C16 C17 C18 . . 120.2(3)
C16 C17 H17 . . 119.9
C19 C20 H20 . . 121.1
C15 C20 C19 . . 117.8(2)
C15 C20 H20 . . 121.1
O1 C1 C2 . . 119.5(3)
O2 C1 O1 . . 123.4(4)
O2 C1 C2 . . 117.1(3)
N3 C21 H21 . . 127.0
C22 C21 N3 . . 105.9(3)
C22 C21 H21 . . 127.0
C2 C3 H3A . . 109.5
C2 C3 H3B . . 109.5
C2 C3 H3C . . 109.5
H3A C3 H3B . . 109.5
H3A C3 H3C . . 109.5
H3B C3 H3C . . 109.5

loop_
_geom_bond_atom_site_label_1
_geom_bond_atom_site_label_2
_geom_bond_site_symmetry_2
_geom_bond_distance
Zn1 O4 . 1.958(2)
Zn1 N4 2_756 2.057(2)
Zn1 N1 . 2.027(2)
Zn1 O1 2_556 1.971(2)
O4 C10 . 1.280(4)
N4 C23 . 1.333(3)
N4 C22 . 1.390(4)
O3 C2 . 1.439(4)
O3 C4 . 1.374(3)
O5 C10 . 1.237(4)
N2 C13 . 1.360(4)
N2 C12 . 1.376(4)
N2 C15 . 1.442(3)
N3 C23 . 1.353(4)
N3 C19 . 1.442(3)
N3 C21 . 1.393(4)
N1 C13 . 1.334(4)
N1 C11 . 1.388(4)
C13 C14 . 1.490(4)
O1 C1 . 1.254(4)
C23 C24 . 1.492(4)
C24 H24A . 0.9600
C24 H24B . 0.9600
C24 H24C . 0.9600
C11 H11 . 0.9300
C11 C12 . 1.354(4)
C18 H18 . 0.9300
C18 C19 . 1.379(4)
C18 C17 . 1.399(5)
C10 C7 . 1.501(4)
C14 H14A . 0.9600
C14 H14B . 0.9600
C14 H14C . 0.9600
C19 C20 . 1.397(4)
C7 C6 . 1.390(4)
C7 C8 . 1.400(4)
C2 H2 . 0.9800
C2 C1 . 1.526(4)
C2 C3 . 1.517(5)
C12 H12 . 0.9300
C9 H9 . 0.9300
C9 C4 . 1.396(4)
C9 C8 . 1.380(4)
C4 C5 . 1.392(4)
C22 H22 . 0.9300
C22 C21 . 1.347(4)
C6 H6 . 0.9300
C6 C5 . 1.387(4)
O1W H1WA . 0.8501
O1W H1WB . 0.8498
C5 H5 . 0.9300
C16 H16 . 0.9300
C16 C15 . 1.389(4)
C16 C17 . 1.382(4)
O2 C1 . 1.233(4)
C15 C20 . 1.391(4)
C8 H8 . 0.9300
C17 H17 . 0.9300
C20 H20 . 0.9300
C21 H21 . 0.9300
C3 H3A . 0.9600
C3 H3B . 0.9600
C3 H3C . 0.9600

_cod_database_fobs_code 2021958
